data_4120077
loop_
_publ_author_name
'Brian D. Rekken'
'Thomas M. Brown'
'James C. Fettinger'
'Felicitas Lips'
'Heikki M. Tuononen'
'Rolfe H. Herber'
'Philip P. Power'

_publ_section_title
;
 Dispersion Forces and Counterintuitive Steric Effects in Main Group
 Molecules: Heavier Group 14 (Si-Pb) Dichalcogenolate Carbene Analogues
 with Sub-90\% Interligand Bond Angles
;
_journal_name_full 'Journal of the American Chemical Society'
_journal_page_first 10134
_journal_page_last 10148
_journal_paper_doi 10.1021/ja403802a
_journal_volume 135
_journal_year 2013
_chemical_formula_moiety 'C60 H74 S2 Sn, 3(C4 H8 O)'
_chemical_formula_sum 'C72 H98 O3 S2 Sn'
_chemical_formula_weight 1194.31
_chemical_name_systematic
; 
 ? 
;
_space_group_IT_number 15
_symmetry_cell_setting monoclinic
_symmetry_space_group_name_Hall '-C 2yc'
_symmetry_space_group_name_H-M 'C 1 2/c 1'
_atom_sites_solution_hydrogens geom
_atom_sites_solution_primary direct
_atom_sites_solution_secondary difmap
_audit_creation_method SHELXL-97
_cell_angle_alpha 90.00
_cell_angle_beta 100.2111(10)
_cell_angle_gamma 90.00
_cell_formula_units_Z 4
_cell_length_a 24.4858(16)
_cell_length_b 16.6035(11)
_cell_length_c 16.1184(11)
_cell_measurement_reflns_used 4765
_cell_measurement_temperature 90(2)
_cell_measurement_theta_max 24.84
_cell_measurement_theta_min 2.57
_cell_volume 6449.1(7)
_computing_cell_refinement 'SAINT (7.68A) (Bruker, 2009)'
_computing_data_collection 'Apex2 (2010-7) (Bruker, 2010)'
_computing_data_reduction 'SAINT (7.68A) (Bruker, 2009)'
_computing_molecular_graphics 'SHELXTL 5.1, XP (Sheldrick, 1994)'
_computing_publication_material SHELXL97
_computing_structure_refinement 'SHELXL-97 (Sheldrick, 2008)'
_computing_structure_solution 'SHELXS-97 (Sheldrick, 2008)'
_diffrn_ambient_temperature 90(2)
_diffrn_measured_fraction_theta_full 0.999
_diffrn_measured_fraction_theta_max 0.999
_diffrn_measurement_device_type 'Bruker SMART APEXII CCD'
_diffrn_measurement_method '\w and \f'
_diffrn_radiation_monochromator graphite
_diffrn_radiation_source 'fine-focus sealed tube'
_diffrn_radiation_type MoK\a
_diffrn_radiation_wavelength 0.71073
_diffrn_reflns_av_R_equivalents 0.0000
_diffrn_reflns_av_sigmaI/netI 0.0486
_diffrn_reflns_limit_h_max 31
_diffrn_reflns_limit_h_min -31
_diffrn_reflns_limit_k_max 21
_diffrn_reflns_limit_k_min 0
_diffrn_reflns_limit_l_max 20
_diffrn_reflns_limit_l_min 0
_diffrn_reflns_number 7388
_diffrn_reflns_theta_full 27.48
_diffrn_reflns_theta_max 27.48
_diffrn_reflns_theta_min 2.77
_exptl_absorpt_coefficient_mu 0.506
_exptl_absorpt_correction_T_max 0.9100
_exptl_absorpt_correction_T_min 0.7658
_exptl_absorpt_correction_type multi-scan
_exptl_absorpt_process_details 'TWINABS V2008/4 (Sheldrick, 2008)'
_exptl_crystal_colour Colorless
_exptl_crystal_density_diffrn 1.230
_exptl_crystal_description 'Oval Plate'
_exptl_crystal_F_000 2544
_exptl_crystal_size_max 0.56
_exptl_crystal_size_mid 0.54
_exptl_crystal_size_min 0.19
_refine_diff_density_max 1.348
_refine_diff_density_min -0.668
_refine_diff_density_rms 0.111
_refine_ls_extinction_method none
_refine_ls_goodness_of_fit_ref 1.058
_refine_ls_hydrogen_treatment constr
_refine_ls_matrix_type full
_refine_ls_number_parameters 348
_refine_ls_number_reflns 7388
_refine_ls_number_restraints 30
_refine_ls_restrained_S_all 1.074
_refine_ls_R_factor_all 0.0652
_refine_ls_R_factor_gt 0.0512
_refine_ls_shift/su_max 0.001
_refine_ls_shift/su_mean 0.000
_refine_ls_structure_factor_coef Fsqd
_refine_ls_weighting_details 'calc w=1/[\s^2^(Fo^2^)+(0.0650P)^2^+16.8482P] where P=(Fo^2^+2Fc^2^)/3'
_refine_ls_weighting_scheme calc
_refine_ls_wR_factor_gt 0.1268
_refine_ls_wR_factor_ref 0.1322
_reflns_number_gt 6290
_reflns_number_total 7388
_reflns_threshold_expression >2sigma(I)
_cod_data_source_file ja403802a_si_020.cif
_cod_data_source_block tw521
_cod_original_sg_symbol_H-M 'C 2/c'
_cod_database_code 4120077

loop_
_symmetry_equiv_pos_as_xyz
'x, y, z'
'-x, y, -z+1/2'
'x+1/2, y+1/2, z'
'-x+1/2, y+1/2, -z+1/2'
'-x, -y, -z'
'x, -y, z-1/2'
'-x+1/2, -y+1/2, -z'
'x+1/2, -y+1/2, z-1/2'

loop_
_atom_site_label
_atom_site_type_symbol
_atom_site_fract_x
_atom_site_fract_y
_atom_site_fract_z
_atom_site_U_iso_or_equiv
_atom_site_adp_type
_atom_site_occupancy
_atom_site_symmetry_multiplicity
_atom_site_calc_flag
_atom_site_refinement_flags
_atom_site_disorder_assembly
_atom_site_disorder_group
Sn1 Sn 0.0000 0.34096(2) 0.2500 0.02044(10) Uani 1 2 d S . .
S1 S 0.05703(4) 0.22587(6) 0.21891(6) 0.0225(2) Uani 1 1 d . . .
C1 C 0.12942(14) 0.2465(2) 0.2358(2) 0.0153(7) Uani 1 1 d . . .
C2 C 0.16038(16) 0.1999(2) 0.1870(2) 0.0177(7) Uani 1 1 d . . .
C3 C 0.21804(16) 0.2062(2) 0.2031(2) 0.0210(8) Uani 1 1 d . . .
H3 H 0.2393 0.1750 0.1709 0.025 Uiso 1 1 calc R . .
C4 C 0.24508(17) 0.2575(3) 0.2655(3) 0.0263(8) Uani 1 1 d . . .
H4 H 0.2844 0.2606 0.2763 0.032 Uiso 1 1 calc R . .
C5 C 0.21430(14) 0.3041(2) 0.3116(3) 0.0227(7) Uani 1 1 d . . .
H5 H 0.2328 0.3394 0.3538 0.027 Uiso 1 1 calc R . .
C6 C 0.15622(14) 0.3000(2) 0.2970(2) 0.0173(7) Uani 1 1 d . . .
C7 C 0.13127(16) 0.1463(2) 0.1191(2) 0.0185(7) Uani 1 1 d . . .
C8 C 0.11582(18) 0.0670(2) 0.1374(3) 0.0258(8) Uani 1 1 d . . .
C9 C 0.0841(2) 0.0222(3) 0.0738(3) 0.0338(10) Uani 1 1 d . . .
H9 H 0.0728 -0.0306 0.0862 0.041 Uiso 1 1 calc R . .
C10 C 0.0685(2) 0.0518(3) -0.0063(3) 0.0347(10) Uani 1 1 d . . .
H10 H 0.0463 0.0202 -0.0486 0.042 Uiso 1 1 calc R . .
C11 C 0.08541(18) 0.1284(3) -0.0249(3) 0.0292(9) Uani 1 1 d . . .
H11 H 0.0757 0.1482 -0.0808 0.035 Uiso 1 1 calc R . .
C12 C 0.11638(17) 0.1771(2) 0.0368(2) 0.0225(8) Uani 1 1 d . . .
C13 C 0.1328(2) 0.0302(3) 0.2249(3) 0.0397(12) Uani 1 1 d . . .
H13 H 0.1550 0.0712 0.2620 0.048 Uiso 1 1 calc R . .
C14 C 0.1690(3) -0.0439(3) 0.2216(3) 0.0492(14) Uani 1 1 d . . .
H14A H 0.1799 -0.0659 0.2785 0.074 Uiso 1 1 calc R . .
H14B H 0.2022 -0.0289 0.1992 0.074 Uiso 1 1 calc R . .
H14C H 0.1480 -0.0846 0.1850 0.074 Uiso 1 1 calc R . .
C15 C 0.0820(3) 0.0091(4) 0.2627(4) 0.069(2) Uani 1 1 d . . .
H15A H 0.0608 0.0582 0.2689 0.103 Uiso 1 1 calc R . .
H15B H 0.0938 -0.0157 0.3182 0.103 Uiso 1 1 calc R . .
H15C H 0.0586 -0.0288 0.2256 0.103 Uiso 1 1 calc R . .
C16 C 0.13106(18) 0.2627(3) 0.0152(3) 0.0277(9) Uani 1 1 d . . .
H16 H 0.1558 0.2859 0.0656 0.033 Uiso 1 1 calc R . .
C17 C 0.0780(2) 0.3143(3) -0.0026(4) 0.0422(12) Uani 1 1 d . . .
H17A H 0.0539 0.2944 -0.0536 0.063 Uiso 1 1 calc R . .
H17B H 0.0880 0.3705 -0.0110 0.063 Uiso 1 1 calc R . .
H17C H 0.0585 0.3108 0.0453 0.063 Uiso 1 1 calc R . .
C18 C 0.1620(2) 0.2659(3) -0.0588(3) 0.0411(12) Uani 1 1 d . . .
H18A H 0.1972 0.2367 -0.0442 0.062 Uiso 1 1 calc R . .
H18B H 0.1694 0.3221 -0.0716 0.062 Uiso 1 1 calc R . .
H18C H 0.1393 0.2408 -0.1083 0.062 Uiso 1 1 calc R . .
C19 C 0.12430(15) 0.3536(2) 0.3458(2) 0.0166(7) Uani 1 1 d . . .
C20 C 0.11761(15) 0.4362(2) 0.3235(2) 0.0164(7) Uani 1 1 d . . .
C21 C 0.08596(17) 0.4852(2) 0.3676(3) 0.0228(8) Uani 1 1 d . . .
H21 H 0.0813 0.5405 0.3533 0.027 Uiso 1 1 calc R . .
C22 C 0.06154(18) 0.4544(2) 0.4313(3) 0.0260(8) Uani 1 1 d . . .
H22 H 0.0400 0.4885 0.4602 0.031 Uiso 1 1 calc R . .
C23 C 0.06822(18) 0.3736(2) 0.4535(2) 0.0242(8) Uani 1 1 d . . .
H23 H 0.0509 0.3528 0.4972 0.029 Uiso 1 1 calc R . .
C24 C 0.10024(15) 0.3224(2) 0.4122(2) 0.0200(7) Uani 1 1 d . . .
C25 C 0.14211(17) 0.4728(2) 0.2510(2) 0.0229(8) Uani 1 1 d . . .
H25 H 0.1689 0.4331 0.2344 0.028 Uiso 1 1 calc R . .
C26 C 0.0978(2) 0.4885(4) 0.1751(3) 0.0505(16) Uani 1 1 d . . .
H26A H 0.0680 0.5204 0.1919 0.076 Uiso 1 1 calc R . .
H26B H 0.0828 0.4371 0.1512 0.076 Uiso 1 1 calc R . .
H26C H 0.1139 0.5182 0.1327 0.076 Uiso 1 1 calc R . .
C27 C 0.1737(2) 0.5494(3) 0.2793(3) 0.0464(14) Uani 1 1 d . . .
H27A H 0.1908 0.5704 0.2331 0.070 Uiso 1 1 calc R . .
H27B H 0.2028 0.5377 0.3280 0.070 Uiso 1 1 calc R . .
H27C H 0.1481 0.5896 0.2951 0.070 Uiso 1 1 calc R . .
C28 C 0.11187(18) 0.2368(3) 0.4427(3) 0.0252(8) Uani 1 1 d . . .
H28 H 0.1230 0.2050 0.3957 0.030 Uiso 1 1 calc R . .
C29 C 0.0623(2) 0.1947(3) 0.4697(3) 0.0327(10) Uani 1 1 d . . .
H29A H 0.0538 0.2207 0.5206 0.049 Uiso 1 1 calc R . .
H29B H 0.0713 0.1379 0.4816 0.049 Uiso 1 1 calc R . .
H29C H 0.0300 0.1987 0.4243 0.049 Uiso 1 1 calc R . .
C30 C 0.1611(2) 0.2380(3) 0.5163(4) 0.0456(13) Uani 1 1 d . . .
H30A H 0.1931 0.2632 0.4980 0.068 Uiso 1 1 calc R . .
H30B H 0.1705 0.1827 0.5348 0.068 Uiso 1 1 calc R . .
H30C H 0.1510 0.2689 0.5632 0.068 Uiso 1 1 calc R . .
O41 O 0.2492(3) 0.5660(4) -0.0160(4) 0.0652(17) Uiso 0.70 1 d PD A -1
C41 C 0.2148(4) 0.5526(5) 0.0460(6) 0.055(2) Uiso 0.70 1 d PD A -1
H41A H 0.1759 0.5684 0.0241 0.066 Uiso 0.70 1 calc PR A -1
H41B H 0.2285 0.5833 0.0981 0.066 Uiso 0.70 1 calc PR A -1
C42 C 0.2196(3) 0.4591(4) 0.0625(4) 0.0638(18) Uiso 0.70 1 d PD A -1
H42A H 0.2232 0.4467 0.1234 0.077 Uiso 0.70 1 calc PR A -1
H42B H 0.1871 0.4301 0.0310 0.077 Uiso 0.70 1 calc PR A -1
C43 C 0.2704(4) 0.4384(5) 0.0311(7) 0.0505(18) Uiso 0.70 1 d PD A -1
H43A H 0.2618 0.4015 -0.0178 0.061 Uiso 0.70 1 calc PR A -1
H43B H 0.2970 0.4113 0.0758 0.061 Uiso 0.70 1 calc PR A -1
C44 C 0.2944(4) 0.5146(7) 0.0057(8) 0.075(3) Uiso 0.70 1 d PD A -1
H44A H 0.3214 0.5372 0.0529 0.090 Uiso 0.70 1 calc PR A -1
H44B H 0.3132 0.5057 -0.0430 0.090 Uiso 0.70 1 calc PR A -1
O41B O 0.2300(4) 0.5237(6) 0.1136(7) 0.040(3) Uiso 0.30 1 d PD B -2
C41B C 0.2196(3) 0.4591(4) 0.0625(4) 0.0638(18) Uiso 0.30 1 d PD B -2
H41C H 0.1850 0.4668 0.0211 0.077 Uiso 0.30 1 calc PR B -2
H41D H 0.2160 0.4097 0.0956 0.077 Uiso 0.30 1 calc PR B -2
C42B C 0.2703(9) 0.4533(10) 0.0177(16) 0.0505(18) Uiso 0.30 1 d PD B -2
H42C H 0.2989 0.4169 0.0487 0.061 Uiso 0.30 1 calc PR B -2
H42D H 0.2592 0.4331 -0.0406 0.061 Uiso 0.30 1 calc PR B -2
C43B C 0.2919(5) 0.5378(9) 0.0178(9) 0.025(3) Uiso 0.30 1 d PD B -2
H43C H 0.3304 0.5413 0.0493 0.031 Uiso 0.30 1 calc PR B -2
H43D H 0.2910 0.5574 -0.0404 0.031 Uiso 0.30 1 calc PR B -2
C44B C 0.2532(9) 0.5850(8) 0.0606(15) 0.075(3) Uiso 0.30 1 d PD B -2
H44C H 0.2233 0.6097 0.0189 0.090 Uiso 0.30 1 calc PR B -2
H44D H 0.2732 0.6280 0.0962 0.090 Uiso 0.30 1 calc PR B -2
O51 O 0.0435(3) 0.6718(5) 0.2796(5) 0.061(2) Uiso 0.50 1 d PD C -1
C51 C -0.0160(4) 0.6848(6) 0.2761(8) 0.053(3) Uiso 0.50 1 d PD C -1
H51A H -0.0278 0.6656 0.3284 0.063 Uiso 0.50 1 calc PR C -1
H51B H -0.0380 0.6565 0.2272 0.063 Uiso 0.50 1 calc PR C -1
C52 C -0.0227(6) 0.7751(8) 0.2670(13) 0.078(6) Uiso 0.50 1 d PD C -1
H52A H -0.0584 0.7892 0.2308 0.093 Uiso 0.50 1 calc PR C -1
H52B H -0.0206 0.8013 0.3226 0.093 Uiso 0.50 1 calc PR C -1
C53 C 0.0252(5) 0.7987(7) 0.2266(9) 0.045(3) Uiso 0.50 1 d PD C -1
H53A H 0.0119 0.8249 0.1715 0.054 Uiso 0.50 1 calc PR C -1
H53B H 0.0497 0.8368 0.2630 0.054 Uiso 0.50 1 calc PR C -1
C54 C 0.0553(5) 0.7232(7) 0.2151(8) 0.055(3) Uiso 0.50 1 d PD C -1
H54A H 0.0418 0.6996 0.1588 0.066 Uiso 0.50 1 calc PR C -1
H54B H 0.0957 0.7332 0.2214 0.066 Uiso 0.50 1 calc PR C -1

loop_
_atom_site_aniso_label
_atom_site_aniso_U_11
_atom_site_aniso_U_22
_atom_site_aniso_U_33
_atom_site_aniso_U_23
_atom_site_aniso_U_13
_atom_site_aniso_U_12
Sn1 0.02122(17) 0.01501(16) 0.02590(19) 0.000 0.00636(17) 0.000
S1 0.0176(4) 0.0245(5) 0.0245(5) -0.0094(4) 0.0013(4) 0.0014(4)
C1 0.0185(16) 0.0130(16) 0.0142(16) -0.0003(13) 0.0025(13) 0.0041(13)
C2 0.0267(19) 0.0133(17) 0.0139(16) 0.0019(13) 0.0057(13) 0.0056(14)
C3 0.0239(19) 0.0194(18) 0.0203(18) 0.0012(14) 0.0057(14) 0.0085(15)
C4 0.0182(18) 0.033(2) 0.028(2) -0.0013(17) 0.0036(15) 0.0040(16)
C5 0.0205(16) 0.0213(17) 0.0250(19) -0.0045(18) 0.0004(16) 0.0008(14)
C6 0.0207(16) 0.0153(15) 0.0158(17) -0.0015(15) 0.0027(15) 0.0017(13)
C7 0.0251(18) 0.0150(18) 0.0159(16) -0.0014(13) 0.0054(14) 0.0025(14)
C8 0.044(2) 0.0149(17) 0.021(2) -0.0024(15) 0.0131(17) 0.0003(15)
C9 0.056(3) 0.020(2) 0.029(2) -0.0084(17) 0.016(2) -0.0077(19)
C10 0.042(3) 0.033(2) 0.030(2) -0.0137(19) 0.0089(19) -0.007(2)
C11 0.034(2) 0.034(2) 0.0171(19) -0.0029(17) 0.0002(16) 0.0021(19)
C12 0.028(2) 0.022(2) 0.0176(18) 0.0013(15) 0.0043(15) 0.0043(15)
C13 0.083(4) 0.016(2) 0.023(2) -0.0004(17) 0.018(2) 0.001(2)
C14 0.081(4) 0.035(3) 0.036(3) 0.010(2) 0.020(3) 0.014(3)
C15 0.122(5) 0.042(3) 0.058(4) 0.024(3) 0.063(4) 0.026(3)
C16 0.036(2) 0.022(2) 0.025(2) 0.0093(17) 0.0062(18) 0.0027(17)
C17 0.048(3) 0.031(3) 0.049(3) 0.018(2) 0.014(2) 0.013(2)
C18 0.046(3) 0.044(3) 0.036(3) 0.014(2) 0.016(2) 0.002(2)
C19 0.0174(16) 0.0169(18) 0.0145(16) -0.0042(13) 0.0002(13) -0.0015(13)
C20 0.0220(17) 0.0136(17) 0.0135(17) -0.0049(13) 0.0027(13) -0.0037(14)
C21 0.034(2) 0.011(2) 0.024(2) -0.0070(14) 0.0083(16) -0.0005(15)
C22 0.034(2) 0.023(2) 0.0239(19) -0.0085(16) 0.0130(17) 0.0014(17)
C23 0.035(2) 0.0210(19) 0.0184(19) -0.0026(15) 0.0112(16) -0.0048(17)
C24 0.0241(18) 0.0180(18) 0.0167(17) 0.0000(15) 0.0007(15) -0.0028(13)
C25 0.032(2) 0.0176(18) 0.0225(19) -0.0024(16) 0.0129(16) 0.0006(16)
C26 0.053(3) 0.075(4) 0.023(2) 0.015(2) 0.002(2) -0.026(3)
C27 0.051(3) 0.048(3) 0.048(3) -0.018(2) 0.030(2) -0.028(2)
C28 0.034(2) 0.023(2) 0.0187(19) 0.0039(15) 0.0041(16) 0.0022(17)
C29 0.039(2) 0.026(2) 0.030(2) 0.0118(18) -0.0016(19) -0.0032(19)
C30 0.037(3) 0.044(3) 0.050(3) 0.013(2) -0.011(2) 0.004(2)

loop_
_atom_type_symbol
_atom_type_description
_atom_type_scat_dispersion_real
_atom_type_scat_dispersion_imag
_atom_type_scat_source
C C 0.0033 0.0016 'International Tables Vol C Tables 4.2.6.8 and 6.1.1.4'
H H 0.0000 0.0000 'International Tables Vol C Tables 4.2.6.8 and 6.1.1.4'
O O 0.0106 0.0060 'International Tables Vol C Tables 4.2.6.8 and 6.1.1.4'
S S 0.1246 0.1234 'International Tables Vol C Tables 4.2.6.8 and 6.1.1.4'
Sn Sn -0.6537 1.4246 'International Tables Vol C Tables 4.2.6.8 and 6.1.1.4'

loop_
_geom_angle_atom_site_label_1
_geom_angle_atom_site_label_2
_geom_angle_atom_site_label_3
_geom_angle
_geom_angle_site_symmetry_3
S1 Sn1 S1 78.64(5) 2
C1 S1 Sn1 113.81(12) .
C6 C1 C2 120.5(3) .
C6 C1 S1 124.0(3) .
C2 C1 S1 115.3(3) .
C3 C2 C1 118.7(3) .
C3 C2 C7 121.2(3) .
C1 C2 C7 120.1(3) .
C4 C3 C2 121.1(3) .
C4 C3 H3 119.4 .
C2 C3 H3 119.4 .
C5 C4 C3 119.7(4) .
C5 C4 H4 120.2 .
C3 C4 H4 120.2 .
C4 C5 C6 121.0(4) .
C4 C5 H5 119.5 .
C6 C5 H5 119.5 .
C5 C6 C1 118.9(3) .
C5 C6 C19 119.5(3) .
C1 C6 C19 121.6(3) .
C12 C7 C8 120.0(4) .
C12 C7 C2 119.1(3) .
C8 C7 C2 120.8(3) .
C9 C8 C7 118.7(4) .
C9 C8 C13 119.6(4) .
C7 C8 C13 121.7(4) .
C10 C9 C8 122.0(4) .
C10 C9 H9 119.0 .
C8 C9 H9 119.0 .
C9 C10 C11 119.2(4) .
C9 C10 H10 120.4 .
C11 C10 H10 120.4 .
C10 C11 C12 121.5(4) .
C10 C11 H11 119.2 .
C12 C11 H11 119.2 .
C11 C12 C7 118.5(4) .
C11 C12 C16 119.9(4) .
C7 C12 C16 121.5(4) .
C15 C13 C14 110.4(4) .
C15 C13 C8 110.8(5) .
C14 C13 C8 110.9(4) .
C15 C13 H13 108.2 .
C14 C13 H13 108.2 .
C8 C13 H13 108.2 .
C13 C14 H14A 109.5 .
C13 C14 H14B 109.5 .
H14A C14 H14B 109.5 .
C13 C14 H14C 109.5 .
H14A C14 H14C 109.5 .
H14B C14 H14C 109.5 .
C13 C15 H15A 109.5 .
C13 C15 H15B 109.5 .
H15A C15 H15B 109.5 .
C13 C15 H15C 109.5 .
H15A C15 H15C 109.5 .
H15B C15 H15C 109.5 .
C12 C16 C18 112.4(4) .
C12 C16 C17 109.7(4) .
C18 C16 C17 110.8(4) .
C12 C16 H16 107.9 .
C18 C16 H16 107.9 .
C17 C16 H16 107.9 .
C16 C17 H17A 109.5 .
C16 C17 H17B 109.5 .
H17A C17 H17B 109.5 .
C16 C17 H17C 109.5 .
H17A C17 H17C 109.5 .
H17B C17 H17C 109.5 .
C16 C18 H18A 109.5 .
C16 C18 H18B 109.5 .
H18A C18 H18B 109.5 .
C16 C18 H18C 109.5 .
H18A C18 H18C 109.5 .
H18B C18 H18C 109.5 .
C24 C19 C20 120.2(3) .
C24 C19 C6 120.5(3) .
C20 C19 C6 119.3(3) .
C21 C20 C19 118.8(3) .
C21 C20 C25 118.9(3) .
C19 C20 C25 122.2(3) .
C22 C21 C20 121.1(4) .
C22 C21 H21 119.5 .
C20 C21 H21 119.5 .
C21 C22 C23 120.3(4) .
C21 C22 H22 119.9 .
C23 C22 H22 119.9 .
C22 C23 C24 120.8(4) .
C22 C23 H23 119.6 .
C24 C23 H23 119.6 .
C23 C24 C19 118.8(3) .
C23 C24 C28 120.2(4) .
C19 C24 C28 120.8(3) .
C26 C25 C27 110.7(4) .
C26 C25 C20 111.5(3) .
C27 C25 C20 110.6(3) .
C26 C25 H25 108.0 .
C27 C25 H25 108.0 .
C20 C25 H25 108.0 .
C25 C26 H26A 109.5 .
C25 C26 H26B 109.5 .
H26A C26 H26B 109.5 .
C25 C26 H26C 109.5 .
H26A C26 H26C 109.5 .
H26B C26 H26C 109.5 .
C25 C27 H27A 109.5 .
C25 C27 H27B 109.5 .
H27A C27 H27B 109.5 .
C25 C27 H27C 109.5 .
H27A C27 H27C 109.5 .
H27B C27 H27C 109.5 .
C24 C28 C29 114.1(4) .
C24 C28 C30 108.4(4) .
C29 C28 C30 109.9(4) .
C24 C28 H28 108.1 .
C29 C28 H28 108.1 .
C30 C28 H28 108.1 .
C28 C29 H29A 109.5 .
C28 C29 H29B 109.5 .
H29A C29 H29B 109.5 .
C28 C29 H29C 109.5 .
H29A C29 H29C 109.5 .
H29B C29 H29C 109.5 .
C28 C30 H30A 109.5 .
C28 C30 H30B 109.5 .
H30A C30 H30B 109.5 .
C28 C30 H30C 109.5 .
H30A C30 H30C 109.5 .
H30B C30 H30C 109.5 .
C44 O41 C41 105.6(7) .
O41 C41 C42 103.6(6) .
O41 C41 H41A 111.0 .
C42 C41 H41A 111.0 .
O41 C41 H41B 111.0 .
C42 C41 H41B 111.0 .
H41A C41 H41B 109.0 .
C43 C42 C41 102.4(6) .
C43 C42 H42A 111.3 .
C41 C42 H42A 111.3 .
C43 C42 H42B 111.3 .
C41 C42 H42B 111.3 .
H42A C42 H42B 109.2 .
C42 C43 C44 107.3(7) .
C42 C43 H43A 110.3 .
C44 C43 H43A 110.3 .
C42 C43 H43B 110.3 .
C44 C43 H43B 110.3 .
H43A C43 H43B 108.5 .
O41 C44 C43 104.9(7) .
O41 C44 H44A 110.8 .
C43 C44 H44A 110.8 .
O41 C44 H44B 110.8 .
C43 C44 H44B 110.8 .
H44A C44 H44B 108.8 .
C43B C42B H42C 110.8 .
C43B C42B H42D 110.8 .
H42C C42B H42D 108.9 .
C44B C43B C42B 103.9(9) .
C44B C43B H43C 111.0 .
C42B C43B H43C 111.0 .
C44B C43B H43D 111.0 .
C42B C43B H43D 111.0 .
H43C C43B H43D 109.0 .
C43B C44B O41B 104.0(10) .
C43B C44B H44C 110.9 .
O41B C44B H44C 110.9 .
C43B C44B H44D 110.9 .
O41B C44B H44D 110.9 .
H44C C44B H44D 109.0 .
C54 O51 C51 102.4(8) .
O51 C51 C52 103.8(8) .
O51 C51 H51A 111.0 .
C52 C51 H51A 111.0 .
O51 C51 H51B 111.0 .
C52 C51 H51B 111.0 .
H51A C51 H51B 109.0 .
C53 C52 C51 102.9(8) .
C53 C52 H52A 111.2 .
C51 C52 H52A 111.2 .
C53 C52 H52B 111.2 .
C51 C52 H52B 111.2 .
H52A C52 H52B 109.1 .
C54 C53 C52 106.2(8) .
C54 C53 H53A 110.5 .
C52 C53 H53A 110.5 .
C54 C53 H53B 110.5 .
C52 C53 H53B 110.5 .
H53A C53 H53B 108.7 .
O51 C54 C53 104.3(8) .
O51 C54 H54A 110.9 .
C53 C54 H54A 110.9 .
O51 C54 H54B 110.9 .
C53 C54 H54B 110.9 .
H54A C54 H54B 108.9 .

loop_
_geom_bond_atom_site_label_1
_geom_bond_atom_site_label_2
_geom_bond_distance
_geom_bond_site_symmetry_2
Sn1 S1 2.4699(10) .
Sn1 S1 2.4699(10) 2
S1 C1 1.778(4) .
C1 C6 1.401(5) .
C1 C2 1.416(5) .
C2 C3 1.393(5) .
C2 C7 1.490(5) .
C3 C4 1.393(6) .
C3 H3 0.9500 .
C4 C5 1.385(6) .
C4 H4 0.9500 .
C5 C6 1.401(5) .
C5 H5 0.9500 .
C6 C19 1.496(5) .
C7 C12 1.407(5) .
C7 C8 1.417(5) .
C8 C9 1.387(6) .
C8 C13 1.525(6) .
C9 C10 1.372(7) .
C9 H9 0.9500 .
C10 C11 1.387(7) .
C10 H10 0.9500 .
C11 C12 1.397(6) .
C11 H11 0.9500 .
C12 C16 1.522(6) .
C13 C15 1.521(8) .
C13 C14 1.523(7) .
C13 H13 1.0000 .
C14 H14A 0.9800 .
C14 H14B 0.9800 .
C14 H14C 0.9800 .
C15 H15A 0.9800 .
C15 H15B 0.9800 .
C15 H15C 0.9800 .
C16 C18 1.524(6) .
C16 C17 1.539(6) .
C16 H16 1.0000 .
C17 H17A 0.9800 .
C17 H17B 0.9800 .
C17 H17C 0.9800 .
C18 H18A 0.9800 .
C18 H18B 0.9800 .
C18 H18C 0.9800 .
C19 C24 1.409(5) .
C19 C20 1.419(5) .
C20 C21 1.401(5) .
C20 C25 1.530(5) .
C21 C22 1.375(6) .
C21 H21 0.9500 .
C22 C23 1.391(6) .
C22 H22 0.9500 .
C23 C24 1.402(6) .
C23 H23 0.9500 .
C24 C28 1.514(5) .
C25 C26 1.507(6) .
C25 C27 1.518(6) .
C25 H25 1.0000 .
C26 H26A 0.9800 .
C26 H26B 0.9800 .
C26 H26C 0.9800 .
C27 H27A 0.9800 .
C27 H27B 0.9800 .
C27 H27C 0.9800 .
C28 C29 1.530(6) .
C28 C30 1.533(6) .
C28 H28 1.0000 .
C29 H29A 0.9800 .
C29 H29B 0.9800 .
C29 H29C 0.9800 .
C30 H30A 0.9800 .
C30 H30B 0.9800 .
C30 H30C 0.9800 .
O41 C44 1.390(11) .
O41 C41 1.433(10) .
C41 C42 1.576(9) .
C41 H41A 0.9900 .
C41 H41B 0.9900 .
C42 C43 1.464(10) .
C42 H42A 0.9900 .
C42 H42B 0.9900 .
C43 C44 1.484(12) .
C43 H43A 0.9900 .
C43 H43B 0.9900 .
C44 H44A 0.9900 .
C44 H44B 0.9900 .
O41B C44B 1.503(15) .
C42B C43B 1.499(15) .
C42B H42C 0.9900 .
C42B H42D 0.9900 .
C43B C44B 1.488(15) .
C43B H43C 0.9900 .
C43B H43D 0.9900 .
C44B H44C 0.9900 .
C44B H44D 0.9900 .
O51 C54 1.414(11) .
O51 C51 1.463(11) .
C51 C52 1.512(14) .
C51 H51A 0.9900 .
C51 H51B 0.9900 .
C52 C53 1.491(12) .
C52 H52A 0.9900 .
C52 H52B 0.9900 .
C53 C54 1.482(13) .
C53 H53A 0.9900 .
C53 H53B 0.9900 .
C54 H54A 0.9900 .
C54 H54B 0.9900 .

loop_
_geom_torsion_atom_site_label_1
_geom_torsion_atom_site_label_2
_geom_torsion_atom_site_label_3
_geom_torsion_atom_site_label_4
_geom_torsion
_geom_torsion_site_symmetry_1
S1 Sn1 S1 C1 -150.65(14) 2
Sn1 S1 C1 C6 31.3(4) .
Sn1 S1 C1 C2 -153.6(2) .
C6 C1 C2 C3 2.1(5) .
S1 C1 C2 C3 -173.1(3) .
C6 C1 C2 C7 -176.9(3) .
S1 C1 C2 C7 7.9(4) .
C1 C2 C3 C4 -0.3(6) .
C7 C2 C3 C4 178.7(4) .
C2 C3 C4 C5 -1.0(6) .
C3 C4 C5 C6 0.5(6) .
C4 C5 C6 C1 1.3(6) .
C4 C5 C6 C19 -177.6(4) .
C2 C1 C6 C5 -2.6(5) .
S1 C1 C6 C5 172.2(3) .
C2 C1 C6 C19 176.2(3) .
S1 C1 C6 C19 -8.9(5) .
C3 C2 C7 C12 -88.5(5) .
C1 C2 C7 C12 90.5(4) .
C3 C2 C7 C8 95.1(5) .
C1 C2 C7 C8 -86.0(5) .
C12 C7 C8 C9 -2.6(6) .
C2 C7 C8 C9 173.8(4) .
C12 C7 C8 C13 177.8(4) .
C2 C7 C8 C13 -5.8(6) .
C7 C8 C9 C10 1.6(7) .
C13 C8 C9 C10 -178.9(4) .
C8 C9 C10 C11 0.8(7) .
C9 C10 C11 C12 -2.2(7) .
C10 C11 C12 C7 1.1(6) .
C10 C11 C12 C16 -176.2(4) .
C8 C7 C12 C11 1.3(6) .
C2 C7 C12 C11 -175.2(4) .
C8 C7 C12 C16 178.6(4) .
C2 C7 C12 C16 2.1(6) .
C9 C8 C13 C15 -61.0(6) .
C7 C8 C13 C15 118.5(5) .
C9 C8 C13 C14 62.0(6) .
C7 C8 C13 C14 -118.5(5) .
C11 C12 C16 C18 -56.2(5) .
C7 C12 C16 C18 126.5(4) .
C11 C12 C16 C17 67.5(5) .
C7 C12 C16 C17 -109.7(5) .
C5 C6 C19 C24 -104.6(4) .
C1 C6 C19 C24 76.6(5) .
C5 C6 C19 C20 76.5(5) .
C1 C6 C19 C20 -102.3(4) .
C24 C19 C20 C21 -1.2(5) .
C6 C19 C20 C21 177.7(3) .
C24 C19 C20 C25 -179.0(3) .
C6 C19 C20 C25 -0.1(5) .
C19 C20 C21 C22 -0.1(6) .
C25 C20 C21 C22 177.8(4) .
C20 C21 C22 C23 0.4(6) .
C21 C22 C23 C24 0.6(6) .
C22 C23 C24 C19 -1.9(6) .
C22 C23 C24 C28 173.9(4) .
C20 C19 C24 C23 2.2(5) .
C6 C19 C24 C23 -176.7(3) .
C20 C19 C24 C28 -173.6(3) .
C6 C19 C24 C28 7.5(5) .
C21 C20 C25 C26 -72.2(5) .
C19 C20 C25 C26 105.6(5) .
C21 C20 C25 C27 51.4(5) .
C19 C20 C25 C27 -130.7(4) .
C23 C24 C28 C29 40.2(5) .
C19 C24 C28 C29 -144.1(4) .
C23 C24 C28 C30 -82.6(5) .
C19 C24 C28 C30 93.1(5) .
C44 O41 C41 C42 -37.5(9) .
O41 C41 C42 C43 19.4(9) .
C41 C42 C43 C44 4.2(11) .
C41 O41 C44 C43 40.8(11) .
C42 C43 C44 O41 -27.4(12) .
C42B C43B C44B O41B 24(2) .
C54 O51 C51 C52 -43.5(12) .
O51 C51 C52 C53 25.8(13) .
C51 C52 C53 C54 0.1(12) .
C51 O51 C54 C53 43.5(12) .
C52 C53 C54 O51 -27.1(12) .
